data_7214479
loop_
_publ_author_name
'Jones, Andrew O. F.'
'Leech, Charlotte K.'
'McIntyre, Garry J.'
'Wilson, Chick C.'
'Thomas, Lynne H.'

_publ_section_title
;
 Engineering short, strong hydrogen bonds in urea di-carboxylic acid
 complexes
;
_journal_issue 35
_journal_name_full CrystEngComm
_journal_page_first 8177
_journal_paper_doi 10.1039/C4CE00587B
_journal_volume 16
_journal_year 2014
_chemical_formula_sum 'C6 H12 N4 O6'
_chemical_formula_weight 236.20
_chemical_name_common 'bis(urea) fumaric acid'
_chemical_name_systematic
;
 bis(urea) (E)-butenedioic acid
;
_space_group_IT_number 14
_symmetry_cell_setting monoclinic
_symmetry_space_group_name_Hall '-P 2ybc'
_symmetry_space_group_name_H-M 'P 1 21/c 1'
_atom_sites_solution_hydrogens difmap
_atom_sites_solution_primary direct
_atom_sites_solution_secondary difmap
_audit_creation_method SHELXL-97
_audit_update_record
;
2011-05-11 # Formatted by publCIF
;
_cell_angle_alpha 90.00
_cell_angle_beta 97.314(8)
_cell_angle_gamma 90.00
_cell_formula_units_Z 2
_cell_length_a 5.541(6)
_cell_length_b 8.214(7)
_cell_length_c 12.427(12)
_cell_measurement_reflns_used 4836
_cell_measurement_temperature 300
_cell_measurement_theta_max 55.06
_cell_measurement_theta_min 6.14
_cell_volume 561.0(9)
_computing_cell_refinement 'CrystalClear 1.4.0 (Rigaku, 2008)'
_computing_data_collection 'CrystalClear 1.4.0 (Rigaku, 2008)'
_computing_data_reduction 'CrystalClear 1.4.0 (Rigaku, 2008)'
_computing_molecular_graphics 'Mercury (McRae, 2006)'
_computing_publication_material 'WINGX (Farrugia, 1999)'
_computing_structure_refinement 'SHELXL-97 (Sheldrick, 2008)'
_computing_structure_solution 'SHELXS-97 (Sheldrick, 2008)'
_diffrn_ambient_temperature 300
_diffrn_measured_fraction_theta_full 0.999
_diffrn_measured_fraction_theta_max 0.999
_diffrn_measurement_device_type 'Rigaku R-AXIS RAPID IP Image Plate'
_diffrn_measurement_method 'Image plate'
_diffrn_radiation_monochromator graphite
_diffrn_radiation_source 'fine-focus sealed tube'
_diffrn_radiation_type MoK\a
_diffrn_radiation_wavelength 0.71073
_diffrn_reflns_av_R_equivalents 0.0313
_diffrn_reflns_av_sigmaI/netI 0.0214
_diffrn_reflns_limit_h_max 7
_diffrn_reflns_limit_h_min -7
_diffrn_reflns_limit_k_max 10
_diffrn_reflns_limit_k_min -10
_diffrn_reflns_limit_l_max 16
_diffrn_reflns_limit_l_min -16
_diffrn_reflns_number 7119
_diffrn_reflns_theta_full 27.47
_diffrn_reflns_theta_max 27.47
_diffrn_reflns_theta_min 3.31
_exptl_absorpt_coefficient_mu 0.125
_exptl_absorpt_correction_T_max 1.0000
_exptl_absorpt_correction_T_min 0.9130
_exptl_absorpt_correction_type multi-scan
_exptl_absorpt_process_details 'ABSCOR, Rigaku 1995'
_exptl_crystal_colour colourless
_exptl_crystal_density_diffrn 1.398
_exptl_crystal_density_method 'not measured'
_exptl_crystal_description prism
_exptl_crystal_F_000 248
_exptl_crystal_size_max 0.4
_exptl_crystal_size_mid 0.2
_exptl_crystal_size_min 0.2
_refine_diff_density_max 0.146
_refine_diff_density_min -0.124
_refine_diff_density_rms 0.031
_refine_ls_extinction_method none
_refine_ls_goodness_of_fit_ref 1.200
_refine_ls_hydrogen_treatment refall
_refine_ls_matrix_type full
_refine_ls_number_parameters 97
_refine_ls_number_reflns 1285
_refine_ls_number_restraints 0
_refine_ls_restrained_S_all 1.200
_refine_ls_R_factor_all 0.0768
_refine_ls_R_factor_gt 0.0577
_refine_ls_shift/su_max 0.000
_refine_ls_shift/su_mean 0.000
_refine_ls_structure_factor_coef Fsqd
_refine_ls_weighting_details 'calc w=1/[\s^2^(Fo^2^)+(0.0346P)^2^+0.1395P] where P=(Fo^2^+2Fc^2^)/3'
_refine_ls_weighting_scheme calc
_refine_ls_wR_factor_gt 0.1046
_refine_ls_wR_factor_ref 0.1114
_reflns_number_gt 1024
_reflns_number_total 1285
_reflns_threshold_expression >2\s(I)
_cod_data_source_file c4ce00587b2.cif
_cod_data_source_block urea_fumaica_300k
_cod_depositor_comments 'Adding full bibliography for 7214477--7214509.cif.'
_cod_original_cell_volume 561.0(2)
_cod_original_sg_symbol_H-M P21/c
_cod_database_code 7214479

loop_
_symmetry_equiv_pos_as_xyz
'x, y, z'
'-x, y+1/2, -z+1/2'
'-x, -y, -z'
'x, -y-1/2, z-1/2'

loop_
_atom_site_label
_atom_site_type_symbol
_atom_site_fract_x
_atom_site_fract_y
_atom_site_fract_z
_atom_site_U_iso_or_equiv
_atom_site_adp_type
_atom_site_occupancy
_atom_site_symmetry_multiplicity
_atom_site_calc_flag
O1 O 0.5675(3) 0.20519(19) -0.03736(10) 0.0634(5) Uani 1 1 d
O2 O 0.7486(2) 0.14546(18) 0.12701(10) 0.0634(4) Uani 1 1 d
C1 C 0.7363(3) 0.1359(2) 0.02914(14) 0.0478(5) Uani 1 1 d
C2 C 0.9107(3) 0.0406(3) -0.02547(16) 0.0536(5) Uani 1 1 d
O3 O 0.2523(2) 0.37256(18) 0.03814(10) 0.0631(4) Uani 1 1 d
N1 N 0.4075(4) 0.3745(3) 0.21390(16) 0.0863(8) Uani 1 1 d
N2 N 0.0675(3) 0.5206(3) 0.15472(16) 0.0641(5) Uani 1 1 d
C3 C 0.2432(3) 0.4219(3) 0.13306(14) 0.0535(5) Uani 1 1 d
H1 H 0.452(5) 0.268(3) 0.002(2) 0.093(8) Uiso 1 1 d
H6 H -0.036(4) 0.549(3) 0.1008(19) 0.065(6) Uiso 1 1 d
H2 H 0.887(4) 0.041(3) -0.100(2) 0.076(7) Uiso 1 1 d
H5 H 0.071(4) 0.562(3) 0.2169(19) 0.061(6) Uiso 1 1 d
H4 H 0.395(4) 0.406(3) 0.275(2) 0.083(8) Uiso 1 1 d
H3 H 0.520(4) 0.305(3) 0.1991(19) 0.077(7) Uiso 1 1 d

loop_
_atom_site_aniso_label
_atom_site_aniso_U_11
_atom_site_aniso_U_22
_atom_site_aniso_U_33
_atom_site_aniso_U_23
_atom_site_aniso_U_13
_atom_site_aniso_U_12
O1 0.0673(9) 0.0826(10) 0.0386(7) -0.0015(7) 0.0002(6) 0.0305(8)
O2 0.0682(9) 0.0827(11) 0.0388(7) 0.0043(7) 0.0053(6) 0.0228(8)
C1 0.0511(10) 0.0519(11) 0.0395(9) 0.0036(8) 0.0027(8) 0.0030(9)
C2 0.0567(11) 0.0649(13) 0.0390(10) 0.0009(9) 0.0052(8) 0.0087(9)
O3 0.0669(9) 0.0792(10) 0.0401(7) -0.0122(7) -0.0046(6) 0.0262(7)
N1 0.0882(15) 0.124(2) 0.0417(10) -0.0182(11) -0.0106(10) 0.0471(14)
N2 0.0632(11) 0.0829(14) 0.0441(10) -0.0163(10) -0.0007(9) 0.0177(10)
C3 0.0549(11) 0.0634(12) 0.0404(10) -0.0075(9) -0.0009(8) 0.0062(10)

loop_
_atom_type_symbol
_atom_type_description
_atom_type_scat_dispersion_real
_atom_type_scat_dispersion_imag
_atom_type_scat_source
C C 0.0033 0.0016 'International Tables Vol C Tables 4.2.6.8 and 6.1.1.4'
H H 0.0000 0.0000 'International Tables Vol C Tables 4.2.6.8 and 6.1.1.4'
N N 0.0061 0.0033 'International Tables Vol C Tables 4.2.6.8 and 6.1.1.4'
O O 0.0106 0.0060 'International Tables Vol C Tables 4.2.6.8 and 6.1.1.4'

loop_
_geom_angle_atom_site_label_1
_geom_angle_atom_site_label_2
_geom_angle_atom_site_label_3
_geom_angle
_geom_angle_site_symmetry_1
O2 C1 O1 123.66(17) .
O2 C1 C2 122.68(17) .
O1 C1 C2 113.66(16) .
C2 C2 C1 123.7(2) 3_755
O3 C3 N2 120.57(17) .
O3 C3 N1 120.8(2) .
N2 C3 N1 118.58(19) .

loop_
_geom_bond_atom_site_label_1
_geom_bond_atom_site_label_2
_geom_bond_distance
_geom_bond_site_symmetry_2
O1 C1 1.298(2) .
O2 C1 1.212(2) .
C1 C2 1.474(3) .
C2 C2 1.291(4) 3_755
O3 C3 1.254(2) .
N1 C3 1.325(3) .
N2 C3 1.321(3) .

loop_
_geom_hbond_atom_site_label_D
_geom_hbond_atom_site_label_H
_geom_hbond_atom_site_label_A
_geom_hbond_distance_DH
_geom_hbond_distance_HA
_geom_hbond_distance_DA
_geom_hbond_angle_DHA
_geom_hbond_site_symmetry_A
O1 H1 O3 0.99(3) 1.52(3) 2.498(2) 168(2) .
N1 H3 O2 0.88(3) 2.10(3) 2.966(3) 167(2) .
N2 H5 O2 0.84(2) 2.18(2) 2.957(3) 153.9(19) 2_655
N2 H6 O3 0.86(2) 2.07(2) 2.928(3) 173.3(19) 3_565
N1 H4 O2 0.82(3) 2.49(3) 3.169(3) 141(2) 2_655
N1 H4 O1 0.82(3) 2.57(3) 3.174(3) 132(2) 4_566
